data_7104662
loop_
_publ_author_name
'Zhang, Shilei'
'Zhang, Yinan'
'Ji, Yafei'
'Li, Hao'
'Wang, Wei'

_publ_section_title
;
 Catalytic enantioselective conjugate addition of
 fluorobis(phenylsulfonyl)methane to enals: synthesis of chiral
 monofluoromethyl compounds.
;
_journal_issue 32
_journal_name_full 'Chemical communications (Cambridge, England)'
_journal_page_first 4886
_journal_page_last 4888
_journal_paper_doi 10.1039/b907399j
_journal_volume 34
_journal_year 2009
_chemical_absolute_configuration ad
_chemical_formula_moiety 'C26 H24 F N O8 S2'
_chemical_formula_sum 'C26 H24 F N O8 S2'
_chemical_formula_weight 561.58
_chemical_name_systematic
;
?
;
_space_group_IT_number 4
_symmetry_cell_setting monoclinic
_symmetry_space_group_name_Hall 'P 2yb'
_symmetry_space_group_name_H-M 'P 1 21 1'
_atom_sites_solution_hydrogens geom
_atom_sites_solution_primary direct
_atom_sites_solution_secondary difmap
_audit_creation_method SHELXL-97
_cell_angle_alpha 90.00
_cell_angle_beta 114.021(3)
_cell_angle_gamma 90.00
_cell_formula_units_Z 4
_cell_length_a 13.3126(8)
_cell_length_b 15.0787(8)
_cell_length_c 14.0844(8)
_cell_measurement_reflns_used 9911
_cell_measurement_temperature 228(2)
_cell_measurement_theta_max 30.07
_cell_measurement_theta_min 2.73
_cell_volume 2582.4(3)
_computing_cell_refinement 'Bruker SMART'
_computing_data_collection 'Bruker SMART'
_computing_data_reduction 'Bruker SAINT'
_computing_molecular_graphics 'Bruker SHELXTL'
_computing_publication_material 'Bruker SHELXTL'
_computing_structure_refinement 'SHELXL-97 (Sheldrick, 1997)'
_computing_structure_solution 'SHELXS-97 (Sheldrick, 1990)'
_diffrn_ambient_temperature 228(2)
_diffrn_measured_fraction_theta_full 0.996
_diffrn_measured_fraction_theta_max 0.996
_diffrn_measurement_device_type 'CCD area detector'
_diffrn_measurement_method 'phi and omega scans'
_diffrn_radiation_monochromator graphite
_diffrn_radiation_source 'fine-focus sealed tube'
_diffrn_radiation_type MoK\a
_diffrn_radiation_wavelength 0.71073
_diffrn_reflns_av_R_equivalents 0.0333
_diffrn_reflns_av_sigmaI/netI 0.0378
_diffrn_reflns_limit_h_max 19
_diffrn_reflns_limit_h_min -19
_diffrn_reflns_limit_k_max 22
_diffrn_reflns_limit_k_min -22
_diffrn_reflns_limit_l_max 20
_diffrn_reflns_limit_l_min -20
_diffrn_reflns_number 75048
_diffrn_reflns_theta_full 32.14
_diffrn_reflns_theta_max 32.14
_diffrn_reflns_theta_min 3.07
_exptl_absorpt_coefficient_mu 0.265
_exptl_absorpt_correction_T_max 0.9551
_exptl_absorpt_correction_T_min 0.8482
_exptl_absorpt_correction_type multi-scan
_exptl_absorpt_process_details Bruker,SADBS
_exptl_crystal_colour colourless
_exptl_crystal_density_diffrn 1.444
_exptl_crystal_density_method 'not measured'
_exptl_crystal_description prism
_exptl_crystal_F_000 1168
_exptl_crystal_size_max 0.64
_exptl_crystal_size_mid 0.24
_exptl_crystal_size_min 0.17
_refine_diff_density_max 1.090
_refine_diff_density_min -0.387
_refine_diff_density_rms 0.056
_refine_ls_abs_structure_details 'Flack H D (1983), Acta Cryst. A39, 876-881'
_refine_ls_abs_structure_Flack -0.03(4)
_refine_ls_extinction_method none
_refine_ls_goodness_of_fit_ref 1.003
_refine_ls_hydrogen_treatment noref
_refine_ls_matrix_type full
_refine_ls_number_parameters 695
_refine_ls_number_reflns 17970
_refine_ls_number_restraints 0
_refine_ls_restrained_S_all 1.003
_refine_ls_R_factor_all 0.0655
_refine_ls_R_factor_gt 0.0454
_refine_ls_shift/su_max 0.001
_refine_ls_shift/su_mean 0.000
_refine_ls_structure_factor_coef Fsqd
_refine_ls_weighting_details 'calc w=1/[\s^2^(Fo^2^)+(0.0839P)^2^+0.0000P] where P=(Fo^2^+2Fc^2^)/3'
_refine_ls_weighting_scheme calc
_refine_ls_wR_factor_gt 0.1189
_refine_ls_wR_factor_ref 0.1318
_reflns_number_gt 13818
_reflns_number_total 17970
_reflns_threshold_expression >2sigma(I)
_cod_data_source_file b907399j.txt
_cod_data_source_block compound5
_cod_depositor_comments
;
The following automatic conversions were performed:
'_symmetry_cell_setting' value 'Monoclinic' changed to 'monoclinic'
according to '/home/saulius/struct/CIF-dictionaries/cif_core.dic'
dictionary named 'cif_core.dic' version 2.4.1 from 2010-06-29.

Automatic conversion script
Id: cif_fix_enum 1527 2010-12-29 10:47:43Z saulius 
;
_cod_original_sg_symbol_H-M P2(1)
_cod_database_code 7104662

loop_
_symmetry_equiv_pos_as_xyz
'x, y, z'
'-x, y+1/2, -z'

loop_
_atom_site_label
_atom_site_type_symbol
_atom_site_fract_x
_atom_site_fract_y
_atom_site_fract_z
_atom_site_U_iso_or_equiv
_atom_site_adp_type
_atom_site_occupancy
_atom_site_symmetry_multiplicity
_atom_site_calc_flag
_atom_site_refinement_flags
_atom_site_disorder_assembly
_atom_site_disorder_group
S1 S 1.03294(4) 0.62381(17) 0.42553(3) 0.03221(9) Uani 1 1 d . . .
S2 S 1.14285(4) 0.44231(17) 0.45518(4) 0.03909(11) Uani 1 1 d . . .
F1 F 1.13445(10) 0.55747(19) 0.31521(10) 0.0415(3) Uani 1 1 d . . .
N1 N 0.98544(16) 0.2167(2) 0.00271(16) 0.0497(5) Uani 1 1 d . . .
O1 O 1.02168(18) 0.2367(2) -0.06167(17) 0.0689(5) Uani 1 1 d . . .
O2 O 0.95365(18) 0.1432(2) 0.01193(16) 0.0689(6) Uani 1 1 d . . .
O3 O 0.5912(9) 0.5223(8) -0.0732(9) 0.083(3) Uani 0.56 1 d P A 1
O3A O 0.6128(10) 0.4949(8) -0.0757(12) 0.064(3) Uani 0.44 1 d P A 2
O4 O 0.66718(14) 0.5897(2) -0.16681(12) 0.0547(4) Uani 1 1 d . A .
O5 O 1.04129(13) 0.6980(2) 0.36565(11) 0.0454(4) Uani 1 1 d . . .
O6 O 0.93020(12) 0.6041(2) 0.43172(12) 0.0423(3) Uani 1 1 d . . .
O7 O 1.07251(16) 0.4195(2) 0.50563(13) 0.0544(4) Uani 1 1 d . . .
O8 O 1.24725(14) 0.4828(2) 0.51202(14) 0.0563(4) Uani 1 1 d . . .
C1 C 1.06317(15) 0.5254(2) 0.35649(14) 0.0322(3) Uani 1 1 d . . .
C2 C 0.95444(15) 0.4945(2) 0.26966(14) 0.0327(4) Uani 1 1 d . . .
H2 H 0.9067 0.4723 0.3030 0.039 Uiso 1 1 calc R . .
C3 C 0.96767(15) 0.4200(2) 0.20250(14) 0.0319(4) Uani 1 1 d . . .
C4 C 0.92106(17) 0.3378(2) 0.20213(16) 0.0387(4) Uani 1 1 d . . .
H4 H 0.8857 0.3272 0.2468 0.046 Uiso 1 1 calc R . .
C5 C 0.92611(18) 0.2707(2) 0.13635(17) 0.0424(4) Uani 1 1 d . . .
H5 H 0.8945 0.2149 0.1361 0.051 Uiso 1 1 calc R . .
C6 C 0.97777(16) 0.2876(2) 0.07226(15) 0.0363(4) Uani 1 1 d . . .
C7 C 1.02514(16) 0.3684(2) 0.07047(15) 0.0395(4) Uani 1 1 d . . .
H7 H 1.0609 0.3779 0.0260 0.047 Uiso 1 1 calc R . .
C8 C 1.01927(17) 0.4350(2) 0.13502(15) 0.0391(4) Uani 1 1 d . . .
H8 H 1.0501 0.4909 0.1337 0.047 Uiso 1 1 calc R . .
C9 C 0.89388(16) 0.5726(2) 0.19790(15) 0.0396(4) Uani 1 1 d . . .
H9A H 0.8708 0.6147 0.2381 0.048 Uiso 1 1 calc R . .
H9B H 0.9457 0.6033 0.1759 0.048 Uiso 1 1 calc R . .
C10 C 0.79575(17) 0.5464(2) 0.10372(15) 0.0394(4) Uani 1 1 d . . .
H10A H 0.7433 0.5096 0.1127 0.047 Uiso 1 1 calc R . .
C11 C 0.77782(17) 0.5713(2) 0.00930(15) 0.0407(4) Uani 1 1 d . A .
H11A H 0.8332 0.6019 -0.0024 0.049 Uiso 1 1 calc R . .
C12 C 0.67287(18) 0.5524(2) -0.07927(17) 0.0443(5) Uani 1 1 d . . .
C13 C 0.5615(2) 0.5830(3) -0.25624(19) 0.0578(7) Uani 1 1 d . . .
H13A H 0.5559 0.6310 -0.3051 0.069 Uiso 1 1 calc R A .
H13B H 0.5022 0.5910 -0.2327 0.069 Uiso 1 1 calc R . .
C14 C 0.5464(3) 0.4979(3) -0.3105(2) 0.0700(8) Uani 1 1 d . A .
H14A H 0.6094 0.4863 -0.3268 0.105 Uiso 1 1 calc R . .
H14B H 0.4802 0.5001 -0.3743 0.105 Uiso 1 1 calc R . .
H14C H 0.5398 0.4510 -0.2663 0.105 Uiso 1 1 calc R . .
C15 C 1.13410(16) 0.6347(2) 0.55233(14) 0.0344(4) Uani 1 1 d . . .
C16 C 1.11862(19) 0.5942(2) 0.63395(16) 0.0412(4) Uani 1 1 d . . .
H16 H 1.0555 0.5599 0.6217 0.049 Uiso 1 1 calc R . .
C17 C 1.1991(2) 0.6056(2) 0.73471(17) 0.0516(6) Uani 1 1 d . . .
H17 H 1.1911 0.5786 0.7914 0.062 Uiso 1 1 calc R . .
C18 C 1.2899(2) 0.6567(2) 0.75008(19) 0.0554(6) Uani 1 1 d . . .
H18 H 1.3437 0.6642 0.8180 0.066 Uiso 1 1 calc R . .
C19 C 1.3044(2) 0.6969(2) 0.67004(18) 0.0523(6) Uani 1 1 d . . .
H19 H 1.3673 0.7317 0.6834 0.063 Uiso 1 1 calc R . .
C20 C 1.22578(17) 0.6867(2) 0.56776(17) 0.0416(4) Uani 1 1 d . . .
H20 H 1.2347 0.7141 0.5117 0.050 Uiso 1 1 calc R . .
C21 C 1.16703(16) 0.3474(2) 0.39425(16) 0.0376(4) Uani 1 1 d . . .
C22 C 1.22603(18) 0.3527(2) 0.33322(19) 0.0456(5) Uani 1 1 d . . .
H22 H 1.2495 0.4079 0.3188 0.055 Uiso 1 1 calc R . .
C23 C 1.2502(2) 0.2746(3) 0.2934(2) 0.0545(6) Uani 1 1 d . . .
H23 H 1.2881 0.2764 0.2498 0.065 Uiso 1 1 calc R . .
C24 C 1.2173(2) 0.1944(2) 0.3194(2) 0.0600(7) Uani 1 1 d . . .
H24 H 1.2339 0.1416 0.2935 0.072 Uiso 1 1 calc R . .
C25 C 1.1615(3) 0.1903(2) 0.3817(2) 0.0585(6) Uani 1 1 d . . .
H25 H 1.1418 0.1349 0.3995 0.070 Uiso 1 1 calc R . .
C26 C 1.1337(2) 0.2669(2) 0.4190(2) 0.0500(5) Uani 1 1 d . . .
H26 H 1.0931 0.2645 0.4601 0.060 Uiso 1 1 calc R . .
S3 S 0.31989(4) 0.51256(17) 0.08409(4) 0.03785(11) Uani 1 1 d . . .
S4 S 0.46974(5) 0.35788(17) 0.08529(4) 0.04156(12) Uani 1 1 d . . .
F2 F 0.51939(10) 0.52878(19) 0.09741(9) 0.0410(3) Uani 1 1 d . . .
N2 N 0.50758(18) 0.7730(2) 0.49563(16) 0.0479(4) Uani 1 1 d . . .
O9 O 0.5382(2) 0.8450(2) 0.47477(16) 0.0717(6) Uani 1 1 d . . .
O10 O 0.47931(17) 0.7625(2) 0.56655(14) 0.0613(5) Uani 1 1 d . . .
O11 O 0.76361(16) 0.3624(2) 0.61758(14) 0.0636(5) Uani 1 1 d . . .
O12 O 0.90672(17) 0.4543(2) 0.65472(13) 0.0623(5) Uani 1 1 d . F .
O13 O 0.28440(16) 0.5136(2) -0.02680(12) 0.0651(5) Uani 1 1 d . . .
O14 O 0.26750(14) 0.4573(2) 0.13259(18) 0.0602(5) Uani 1 1 d . . .
O15 O 0.44152(17) 0.2994(2) 0.15065(13) 0.0579(5) Uani 1 1 d . . .
O16 O 0.57658(14) 0.3534(2) 0.08336(13) 0.0564(4) Uani 1 1 d . . .
C27 C 0.46497(15) 0.4741(2) 0.13750(15) 0.0333(4) Uani 1 1 d . . .
C28 C 0.52110(15) 0.4681(2) 0.25739(14) 0.0334(4) Uani 1 1 d . . .
H28 H 0.4845 0.4198 0.2789 0.040 Uiso 1 1 calc R . .
C29 C 0.51344(15) 0.5510(2) 0.31460(14) 0.0331(4) Uani 1 1 d . . .
C30 C 0.55798(18) 0.6316(2) 0.30257(16) 0.0393(4) Uani 1 1 d . . .
H30 H 0.5904 0.6363 0.2546 0.047 Uiso 1 1 calc R . .
C31 C 0.55504(18) 0.7052(2) 0.36052(16) 0.0414(4) Uani 1 1 d . . .
H31 H 0.5837 0.7599 0.3514 0.050 Uiso 1 1 calc R . .
C32 C 0.50897(17) 0.6961(2) 0.43207(14) 0.0369(4) Uani 1 1 d . . .
C33 C 0.46491(17) 0.6174(2) 0.44678(15) 0.0387(4) Uani 1 1 d . . .
H33 H 0.4336 0.6131 0.4956 0.046 Uiso 1 1 calc R . .
C34 C 0.46783(17) 0.5444(2) 0.38793(14) 0.0367(4) Uani 1 1 d . . .
H34 H 0.4388 0.4900 0.3974 0.044 Uiso 1 1 calc R . .
C35 C 0.64576(16) 0.4431(2) 0.29651(15) 0.0402(4) Uani 1 1 d . . .
H35A H 0.6545 0.3929 0.2562 0.048 Uiso 1 1 calc R . .
H35B H 0.6873 0.4935 0.2872 0.048 Uiso 1 1 calc R . .
C36 C 0.68874(17) 0.4186(2) 0.40951(16) 0.0400(4) Uani 1 1 d . . .
H36 H 0.6455 0.3799 0.4296 0.048 Uiso 1 1 calc R . .
C37 C 0.78127(18) 0.4463(2) 0.48263(15) 0.0417(4) Uani 1 1 d . . .
H37 H 0.8266 0.4859 0.4665 0.050 Uiso 1 1 calc R . .
C38 C 0.81362(18) 0.4150(2) 0.59021(17) 0.0425(5) Uani 1 1 d . . .
C39 C 0.9451 0.4294 0.7650 0.0832(11) Uani 1 1 d . . .
H39A H 1.0240 0.4278 0.7964 0.100 Uiso 0.64 1 d P B 1
H39B H 0.9185 0.3712 0.7704 0.100 Uiso 0.64 1 d P C 1
H39C H 0.9787 0.3718 0.7760 0.100 Uiso 0.36 1 d P D 2
H39D H 0.8839 0.4270 0.7844 0.100 Uiso 0.36 1 d P E 2
C40 C 0.9053 0.4935 0.8202 0.096(2) Uani 0.64 1 d P F 1
H40A H 0.9308 0.4767 0.8919 0.144 Uiso 0.64 1 d P G 1
H40B H 0.9327 0.5515 0.8154 0.144 Uiso 0.64 1 d P H 1
H40C H 0.8264 0.4944 0.7893 0.144 Uiso 0.64 1 d P I 1
C40A C 1.0252 0.4952 0.8292 0.087(3) Uani 0.36 1 d P F 2
H40D H 1.0504 0.4792 0.9011 0.130 Uiso 0.36 1 d P J 2
H40E H 1.0866 0.4970 0.8099 0.130 Uiso 0.36 1 d P K 2
H40F H 0.9910 0.5526 0.8184 0.130 Uiso 0.36 1 d P L 2
C41 C 0.31619(15) 0.6237(2) 0.12054(14) 0.0318(3) Uani 1 1 d . . .
C42 C 0.34561(19) 0.6908(2) 0.06906(18) 0.0438(5) Uani 1 1 d . . .
H42 H 0.3751 0.6774 0.0204 0.053 Uiso 1 1 calc R . .
C43 C 0.3305(2) 0.7771(2) 0.0911(2) 0.0549(6) Uani 1 1 d . . .
H43 H 0.3500 0.8235 0.0573 0.066 Uiso 1 1 calc R . .
C44 C 0.2871(2) 0.7963(2) 0.1623(2) 0.0584(7) Uani 1 1 d . . .
H44 H 0.2774 0.8558 0.1767 0.070 Uiso 1 1 calc R . .
C45 C 0.25786(19) 0.7294(2) 0.21267(19) 0.0506(6) Uani 1 1 d . . .
H45 H 0.2282 0.7434 0.2610 0.061 Uiso 1 1 calc R . .
C46 C 0.27205(16) 0.6420(2) 0.19233(16) 0.0384(4) Uani 1 1 d . . .
H46 H 0.2523 0.5958 0.2262 0.046 Uiso 1 1 calc R . .
C47 C 0.37062(17) 0.3476(2) -0.04271(15) 0.0376(4) Uani 1 1 d . . .
C48 C 0.2734(2) 0.3037(2) -0.06130(19) 0.0457(5) Uani 1 1 d . . .
H48 H 0.2594 0.2801 -0.0061 0.055 Uiso 1 1 calc R . .
C49 C 0.1965(2) 0.2951(2) -0.1638(2) 0.0537(6) Uani 1 1 d . . .
H49 H 0.1300 0.2649 -0.1785 0.064 Uiso 1 1 calc R . .
C50 C 0.2184(2) 0.3312(2) -0.2436(2) 0.0552(6) Uani 1 1 d . . .
H50 H 0.1658 0.3261 -0.3125 0.066 Uiso 1 1 calc R . .
C51 C 0.3156(2) 0.3745(2) -0.22389(17) 0.0494(5) Uani 1 1 d . . .
H51 H 0.3289 0.3985 -0.2793 0.059 Uiso 1 1 calc R . .
C52 C 0.39433(18) 0.3832(2) -0.12289(16) 0.0421(4) Uani 1 1 d . . .
H52 H 0.4615 0.4121 -0.1089 0.050 Uiso 1 1 calc R . .

loop_
_atom_site_aniso_label
_atom_site_aniso_U_11
_atom_site_aniso_U_22
_atom_site_aniso_U_33
_atom_site_aniso_U_23
_atom_site_aniso_U_13
_atom_site_aniso_U_12
S1 0.0357(2) 0.03241(18) 0.0260(2) -0.00116(15) 0.01001(17) 0.00039(16)
S2 0.0455(3) 0.0383(2) 0.0281(2) 0.00065(17) 0.00948(19) 0.00653(18)
F1 0.0405(6) 0.0503(6) 0.0386(6) -0.0011(5) 0.0213(5) -0.0100(5)
N1 0.0448(10) 0.0527(11) 0.0388(10) -0.0109(8) 0.0039(8) 0.0115(8)
O1 0.0777(13) 0.0823(13) 0.0590(12) -0.0209(10) 0.0403(11) 0.0060(11)
O2 0.0873(14) 0.0477(9) 0.0585(12) -0.0156(8) 0.0160(10) 0.0051(9)
O3 0.037(3) 0.175(10) 0.034(2) 0.008(5) 0.011(2) -0.031(5)
O3A 0.043(5) 0.087(5) 0.052(4) 0.006(3) 0.008(3) -0.030(4)
O4 0.0507(9) 0.0669(10) 0.0330(8) 0.0124(7) 0.0032(7) -0.0136(8)
O5 0.0554(9) 0.0381(7) 0.0333(7) 0.0043(6) 0.0084(7) -0.0020(6)
O6 0.0378(7) 0.0547(8) 0.0360(7) -0.0081(6) 0.0167(6) -0.0008(6)
O7 0.0798(12) 0.0520(9) 0.0444(9) 0.0107(7) 0.0387(9) 0.0132(8)
O8 0.0463(9) 0.0526(9) 0.0469(9) -0.0122(7) -0.0046(7) 0.0091(7)
C1 0.0364(9) 0.0351(8) 0.0245(8) 0.0005(6) 0.0118(7) 0.0006(7)
C2 0.0347(8) 0.0357(8) 0.0250(8) -0.0019(6) 0.0093(7) -0.0015(6)
C3 0.0336(8) 0.0372(8) 0.0216(8) -0.0001(6) 0.0078(7) -0.0010(6)
C4 0.0440(10) 0.0425(9) 0.0310(9) -0.0010(8) 0.0166(8) -0.0081(8)
C5 0.0463(11) 0.0385(9) 0.0388(11) -0.0042(8) 0.0135(9) -0.0064(8)
C6 0.0340(9) 0.0413(9) 0.0247(8) -0.0042(7) 0.0031(7) 0.0045(7)
C7 0.0377(9) 0.0531(11) 0.0284(9) 0.0011(8) 0.0142(8) 0.0016(8)
C8 0.0417(10) 0.0444(10) 0.0317(9) 0.0001(8) 0.0154(8) -0.0059(8)
C9 0.0404(10) 0.0421(9) 0.0270(9) -0.0021(7) 0.0040(8) 0.0026(8)
C10 0.0370(10) 0.0470(10) 0.0295(9) 0.0012(8) 0.0087(8) 0.0012(8)
C11 0.0382(9) 0.0481(10) 0.0291(9) 0.0021(8) 0.0068(8) -0.0065(8)
C12 0.0408(10) 0.0555(12) 0.0311(10) 0.0013(9) 0.0090(8) -0.0057(9)
C13 0.0520(13) 0.0566(13) 0.0401(12) 0.0116(10) -0.0067(10) 0.0002(10)
C14 0.083(2) 0.0656(16) 0.0411(13) -0.0010(12) 0.0041(13) 0.0023(14)
C15 0.0422(9) 0.0336(8) 0.0262(8) -0.0031(7) 0.0126(7) 0.0012(7)
C16 0.0531(12) 0.0431(9) 0.0299(9) -0.0012(8) 0.0194(9) 0.0021(9)
C17 0.0655(15) 0.0595(13) 0.0275(10) -0.0005(9) 0.0166(10) 0.0087(11)
C18 0.0551(13) 0.0630(14) 0.0333(11) -0.0072(10) 0.0029(10) 0.0043(11)
C19 0.0494(13) 0.0529(12) 0.0392(11) -0.0107(10) 0.0024(10) -0.0053(10)
C20 0.0440(11) 0.0416(10) 0.0343(10) -0.0032(8) 0.0109(8) -0.0042(8)
C21 0.0388(9) 0.0378(9) 0.0304(9) -0.0015(7) 0.0082(8) 0.0059(7)
C22 0.0406(10) 0.0477(11) 0.0472(12) 0.0046(9) 0.0165(9) 0.0053(9)
C23 0.0510(13) 0.0693(15) 0.0449(13) -0.0012(12) 0.0211(10) 0.0171(12)
C24 0.0664(16) 0.0473(12) 0.0624(16) -0.0129(11) 0.0223(13) 0.0148(11)
C25 0.0734(17) 0.0372(10) 0.0650(16) 0.0016(10) 0.0284(14) 0.0056(10)
C26 0.0620(14) 0.0410(10) 0.0484(13) 0.0050(9) 0.0240(11) 0.0044(10)
S3 0.0330(2) 0.0410(2) 0.0334(2) -0.00644(18) 0.00718(17) 0.00126(17)
S4 0.0513(3) 0.0416(2) 0.0273(2) -0.00132(18) 0.0113(2) 0.0090(2)
F2 0.0458(6) 0.0480(6) 0.0339(6) 0.0054(5) 0.0211(5) -0.0013(5)
N2 0.0522(10) 0.0435(9) 0.0346(9) -0.0025(7) 0.0040(8) 0.0086(8)
O9 0.1051(16) 0.0414(9) 0.0590(12) -0.0075(8) 0.0238(11) -0.0021(10)
O10 0.0819(13) 0.0624(11) 0.0399(9) -0.0064(8) 0.0249(9) 0.0189(9)
O11 0.0643(11) 0.0717(11) 0.0465(10) 0.0237(9) 0.0139(8) -0.0145(9)
O12 0.0750(12) 0.0606(10) 0.0334(8) 0.0043(7) 0.0036(8) -0.0164(9)
O13 0.0710(11) 0.0706(11) 0.0289(7) -0.0148(8) -0.0050(7) 0.0275(10)
O14 0.0440(8) 0.0428(8) 0.0967(15) -0.0007(9) 0.0314(9) -0.0077(7)
O15 0.0942(14) 0.0392(7) 0.0365(8) 0.0057(6) 0.0228(9) 0.0035(8)
O16 0.0498(9) 0.0742(11) 0.0377(8) -0.0104(8) 0.0103(7) 0.0196(8)
C27 0.0352(9) 0.0393(8) 0.0259(8) 0.0003(7) 0.0130(7) 0.0009(7)
C28 0.0370(9) 0.0392(8) 0.0229(8) 0.0015(7) 0.0109(7) -0.0021(7)
C29 0.0348(9) 0.0407(8) 0.0219(8) 0.0007(7) 0.0096(7) -0.0026(7)
C30 0.0441(10) 0.0443(10) 0.0304(9) -0.0002(8) 0.0160(8) -0.0088(8)
C31 0.0453(11) 0.0397(9) 0.0339(10) 0.0001(8) 0.0106(9) -0.0076(8)
C32 0.0407(10) 0.0416(9) 0.0210(8) -0.0005(7) 0.0051(7) 0.0047(8)
C33 0.0466(11) 0.0472(10) 0.0233(8) 0.0028(8) 0.0153(8) 0.0028(8)
C34 0.0445(10) 0.0413(9) 0.0243(8) 0.0039(7) 0.0140(8) -0.0035(7)
C35 0.0367(9) 0.0499(10) 0.0311(9) 0.0030(8) 0.0111(8) 0.0030(8)
C36 0.0410(10) 0.0409(9) 0.0353(10) 0.0072(8) 0.0128(8) -0.0010(8)
C37 0.0439(10) 0.0484(10) 0.0296(9) 0.0031(8) 0.0115(8) -0.0046(8)
C38 0.0461(11) 0.0433(10) 0.0340(10) 0.0064(8) 0.0123(9) -0.0009(8)
C39 0.111(3) 0.0718(19) 0.0341(13) 0.0133(12) -0.0039(15) -0.0138(17)
C40 0.157(6) 0.077(3) 0.041(2) 0.009(2) 0.027(3) 0.017(4)
C40A 0.113(8) 0.085(6) 0.042(4) 0.022(4) 0.011(4) -0.033(5)
C41 0.0324(8) 0.0367(8) 0.0259(8) -0.0004(7) 0.0115(7) 0.0023(7)
C42 0.0420(11) 0.0536(11) 0.0386(11) 0.0088(9) 0.0194(9) 0.0020(9)
C43 0.0515(13) 0.0446(11) 0.0610(15) 0.0098(11) 0.0151(11) -0.0036(10)
C44 0.0466(13) 0.0459(11) 0.0724(18) -0.0136(11) 0.0137(12) 0.0043(9)
C45 0.0409(11) 0.0660(14) 0.0424(12) -0.0167(11) 0.0143(9) 0.0054(10)
C46 0.0322(9) 0.0533(11) 0.0303(9) -0.0013(8) 0.0132(7) -0.0002(8)
C47 0.0455(10) 0.0363(9) 0.0296(9) -0.0033(7) 0.0140(8) 0.0016(8)
C48 0.0596(13) 0.0353(9) 0.0443(12) -0.0050(8) 0.0233(10) -0.0097(9)
C49 0.0561(14) 0.0433(11) 0.0530(14) -0.0087(10) 0.0133(11) -0.0135(10)
C50 0.0567(14) 0.0571(13) 0.0385(12) -0.0102(10) 0.0056(10) -0.0029(11)
C51 0.0574(13) 0.0568(12) 0.0314(10) -0.0017(9) 0.0154(10) 0.0034(10)
C52 0.0445(11) 0.0490(10) 0.0325(10) -0.0031(8) 0.0154(9) -0.0022(8)

loop_
_atom_type_symbol
_atom_type_description
_atom_type_scat_dispersion_real
_atom_type_scat_dispersion_imag
_atom_type_scat_source
C C 0.0033 0.0016 'International Tables Vol C Tables 4.2.6.8 and 6.1.1.4'
H H 0.0000 0.0000 'International Tables Vol C Tables 4.2.6.8 and 6.1.1.4'
N N 0.0061 0.0033 'International Tables Vol C Tables 4.2.6.8 and 6.1.1.4'
O O 0.0106 0.0060 'International Tables Vol C Tables 4.2.6.8 and 6.1.1.4'
F F 0.0171 0.0103 'International Tables Vol C Tables 4.2.6.8 and 6.1.1.4'
S S 0.1246 0.1234 'International Tables Vol C Tables 4.2.6.8 and 6.1.1.4'

loop_
_geom_angle_atom_site_label_1
_geom_angle_atom_site_label_2
_geom_angle_atom_site_label_3
_geom_angle
_geom_angle_site_symmetry_1
_geom_angle_site_symmetry_3
_geom_angle_publ_flag
O5 S1 O6 120.07(10) . . ?
O5 S1 C15 108.40(9) . . ?
O6 S1 C15 108.25(9) . . ?
O5 S1 C1 102.98(9) . . ?
O6 S1 C1 105.92(9) . . ?
C15 S1 C1 111.01(8) . . ?
O8 S2 O7 120.61(12) . . ?
O8 S2 C21 106.91(10) . . ?
O7 S2 C21 109.46(11) . . ?
O8 S2 C1 105.14(10) . . ?
O7 S2 C1 104.17(10) . . ?
C21 S2 C1 110.25(9) . . ?
O2 N1 O1 124.3(2) . . ?
O2 N1 C6 117.9(2) . . ?
O1 N1 C6 117.8(2) . . ?
C12 O4 C13 116.24(19) . . ?
F1 C1 C2 110.81(15) . . ?
F1 C1 S2 105.67(12) . . ?
C2 C1 S2 117.28(13) . . ?
F1 C1 S1 105.39(12) . . ?
C2 C1 S1 108.40(12) . . ?
S2 C1 S1 108.64(9) . . ?
C3 C2 C1 114.04(15) . . ?
C3 C2 C9 108.45(15) . . ?
C1 C2 C9 111.16(15) . . ?
C3 C2 H2 107.6 . . ?
C1 C2 H2 107.6 . . ?
C9 C2 H2 107.6 . . ?
C4 C3 C8 119.04(18) . . ?
C4 C3 C2 119.83(17) . . ?
C8 C3 C2 120.96(17) . . ?
C3 C4 C5 120.66(19) . . ?
C3 C4 H4 119.7 . . ?
C5 C4 H4 119.7 . . ?
C6 C5 C4 118.65(19) . . ?
C6 C5 H5 120.7 . . ?
C4 C5 H5 120.7 . . ?
C5 C6 C7 122.38(19) . . ?
C5 C6 N1 119.5(2) . . ?
C7 C6 N1 118.1(2) . . ?
C6 C7 C8 118.93(19) . . ?
C6 C7 H7 120.5 . . ?
C8 C7 H7 120.5 . . ?
C7 C8 C3 120.32(19) . . ?
C7 C8 H8 119.8 . . ?
C3 C8 H8 119.8 . . ?
C10 C9 C2 114.59(17) . . ?
C10 C9 H9A 108.6 . . ?
C2 C9 H9A 108.6 . . ?
C10 C9 H9B 108.6 . . ?
C2 C9 H9B 108.6 . . ?
H9A C9 H9B 107.6 . . ?
C11 C10 C9 124.2(2) . . ?
C11 C10 H10A 117.9 . . ?
C9 C10 H10A 117.9 . . ?
C10 C11 C12 121.6(2) . . ?
C10 C11 H11A 119.2 . . ?
C12 C11 H11A 119.2 . . ?
O3A C12 O4 124.0(8) . . ?
O3 C12 O4 120.6(5) . . ?
O3A C12 C11 121.7(7) . . ?
O3 C12 C11 125.5(6) . . ?
O4 C12 C11 112.36(19) . . ?
O4 C13 C14 112.9(2) . . ?
O4 C13 H13A 109.0 . . ?
C14 C13 H13A 109.0 . . ?
O4 C13 H13B 109.0 . . ?
C14 C13 H13B 109.0 . . ?
H13A C13 H13B 107.8 . . ?
C13 C14 H14A 109.5 . . ?
C13 C14 H14B 109.5 . . ?
H14A C14 H14B 109.5 . . ?
C13 C14 H14C 109.5 . . ?
H14A C14 H14C 109.5 . . ?
H14B C14 H14C 109.5 . . ?
C16 C15 C20 122.33(18) . . ?
C16 C15 S1 119.41(16) . . ?
C20 C15 S1 118.22(15) . . ?
C15 C16 C17 118.4(2) . . ?
C15 C16 H16 120.8 . . ?
C17 C16 H16 120.8 . . ?
C18 C17 C16 119.4(2) . . ?
C18 C17 H17 120.3 . . ?
C16 C17 H17 120.3 . . ?
C19 C18 C17 122.1(2) . . ?
C19 C18 H18 119.0 . . ?
C17 C18 H18 119.0 . . ?
C18 C19 C20 120.3(2) . . ?
C18 C19 H19 119.9 . . ?
C20 C19 H19 119.9 . . ?
C15 C20 C19 117.5(2) . . ?
C15 C20 H20 121.2 . . ?
C19 C20 H20 121.2 . . ?
C22 C21 C26 121.9(2) . . ?
C22 C21 S2 121.20(16) . . ?
C26 C21 S2 116.63(17) . . ?
C21 C22 C23 118.9(2) . . ?
C21 C22 H22 120.5 . . ?
C23 C22 H22 120.5 . . ?
C24 C23 C22 118.7(2) . . ?
C24 C23 H23 120.7 . . ?
C22 C23 H23 120.7 . . ?
C25 C24 C23 121.6(2) . . ?
C25 C24 H24 119.2 . . ?
C23 C24 H24 119.2 . . ?
C24 C25 C26 120.5(2) . . ?
C24 C25 H25 119.7 . . ?
C26 C25 H25 119.7 . . ?
C25 C26 C21 118.4(2) . . ?
C25 C26 H26 120.8 . . ?
C21 C26 H26 120.8 . . ?
O14 S3 O13 121.23(13) . . ?
O14 S3 C41 109.88(10) . . ?
O13 S3 C41 105.71(10) . . ?
O14 S3 C27 104.72(10) . . ?
O13 S3 C27 105.75(10) . . ?
C41 S3 C27 109.10(9) . . ?
O15 S4 O16 120.33(12) . . ?
O15 S4 C47 108.77(11) . . ?
O16 S4 C47 108.24(10) . . ?
O15 S4 C27 105.01(9) . . ?
O16 S4 C27 103.81(10) . . ?
C47 S4 C27 110.35(9) . . ?
O10 N2 O9 123.5(2) . . ?
O10 N2 C32 119.0(2) . . ?
O9 N2 C32 117.5(2) . . ?
C38 O12 C39 115.51(17) . . ?
F2 C27 C28 112.70(15) . . ?
F2 C27 S3 106.50(12) . . ?
C28 C27 S3 114.91(13) . . ?
F2 C27 S4 106.78(12) . . ?
C28 C27 S4 106.83(12) . . ?
S3 C27 S4 108.80(10) . . ?
C29 C28 C27 115.21(15) . . ?
C29 C28 C35 107.65(15) . . ?
C27 C28 C35 111.71(16) . . ?
C29 C28 H28 107.3 . . ?
C27 C28 H28 107.3 . . ?
C35 C28 H28 107.3 . . ?
C30 C29 C34 119.07(18) . . ?
C30 C29 C28 122.15(17) . . ?
C34 C29 C28 118.59(17) . . ?
C31 C30 C29 120.73(19) . . ?
C31 C30 H30 119.6 . . ?
C29 C30 H30 119.6 . . ?
C32 C31 C30 118.49(19) . . ?
C32 C31 H31 120.8 . . ?
C30 C31 H31 120.8 . . ?
C33 C32 C31 122.48(18) . . ?
C33 C32 N2 118.48(19) . . ?
C31 C32 N2 119.04(19) . . ?
C32 C33 C34 118.45(18) . . ?
C32 C33 H33 120.8 . . ?
C34 C33 H33 120.8 . . ?
C33 C34 C29 120.77(19) . . ?
C33 C34 H34 119.6 . . ?
C29 C34 H34 119.6 . . ?
C36 C35 C28 108.90(17) . . ?
C36 C35 H35A 109.9 . . ?
C28 C35 H35A 109.9 . . ?
C36 C35 H35B 109.9 . . ?
C28 C35 H35B 109.9 . . ?
H35A C35 H35B 108.3 . . ?
C37 C36 C35 125.8(2) . . ?
C37 C36 H36 117.1 . . ?
C35 C36 H36 117.1 . . ?
C36 C37 C38 119.5(2) . . ?
C36 C37 H37 120.2 . . ?
C38 C37 H37 120.2 . . ?
O11 C38 O12 123.9(2) . . ?
O11 C38 C37 125.1(2) . . ?
O12 C38 C37 110.99(19) . . ?
C40 C39 O12 110.20(12) . . ?
C40A C39 O12 109.26(11) . . ?
C40 C39 H39A 109.621(3) . . ?
O12 C39 H39A 109.63(8) . . ?
C40 C39 H39B 109.629(4) . . ?
O12 C39 H39B 109.60(11) . . ?
H39A C39 H39B 108.136(2) . . ?
C40A C39 H39C 109.830(5) . . ?
O12 C39 H39C 109.81(12) . . ?
C40A C39 H39D 109.827(3) . . ?
O12 C39 H39D 109.83(9) . . ?
H39C C39 H39D 108.267(2) . . ?
C39 C40 H40A 109.475(3) . . ?
C39 C40 H40B 109.482(3) . . ?
H40A C40 H40B 109.462(1) . . ?
C39 C40 H40C 109.479(3) . . ?
H40A C40 H40C 109.466(3) . . ?
H40B C40 H40C 109.464(2) . . ?
C39 C40A H40D 109.465(3) . . ?
C39 C40A H40E 109.469(4) . . ?
H40D C40A H40E 109.475(3) . . ?
C39 C40A H40F 109.465(5) . . ?
H40D C40A H40F 109.471(2) . . ?
H40E C40A H40F 109.482(2) . . ?
C46 C41 C42 121.90(19) . . ?
C46 C41 S3 118.13(15) . . ?
C42 C41 S3 119.58(15) . . ?
C43 C42 C41 118.3(2) . . ?
C43 C42 H42 120.9 . . ?
C41 C42 H42 120.9 . . ?
C42 C43 C44 120.5(2) . . ?
C42 C43 H43 119.7 . . ?
C44 C43 H43 119.7 . . ?
C43 C44 C45 120.8(2) . . ?
C43 C44 H44 119.6 . . ?
C45 C44 H44 119.6 . . ?
C44 C45 C46 120.1(2) . . ?
C44 C45 H45 120.0 . . ?
C46 C45 H45 120.0 . . ?
C45 C46 C41 118.4(2) . . ?
C45 C46 H46 120.8 . . ?
C41 C46 H46 120.8 . . ?
C48 C47 C52 122.25(19) . . ?
C48 C47 S4 119.49(17) . . ?
C52 C47 S4 118.25(16) . . ?
C47 C48 C49 118.5(2) . . ?
C47 C48 H48 120.7 . . ?
C49 C48 H48 120.7 . . ?
C50 C49 C48 119.7(2) . . ?
C50 C49 H49 120.1 . . ?
C48 C49 H49 120.1 . . ?
C51 C50 C49 121.1(2) . . ?
C51 C50 H50 119.5 . . ?
C49 C50 H50 119.5 . . ?
C50 C51 C52 120.6(2) . . ?
C50 C51 H51 119.7 . . ?
C52 C51 H51 119.7 . . ?
C51 C52 C47 117.8(2) . . ?
C51 C52 H52 121.1 . . ?
C47 C52 H52 121.1 . . ?

loop_
_geom_bond_atom_site_label_1
_geom_bond_atom_site_label_2
_geom_bond_distance
_geom_bond_site_symmetry_2
_geom_bond_publ_flag
S1 O5 1.4322(15) . ?
S1 O6 1.4364(15) . ?
S1 C15 1.7526(19) . ?
S1 C1 1.9047(19) . ?
S2 O8 1.4279(17) . ?
S2 O7 1.4288(18) . ?
S2 C21 1.764(2) . ?
S2 C1 1.8511(18) . ?
F1 C1 1.386(2) . ?
N1 O2 1.212(3) . ?
N1 O1 1.225(3) . ?
N1 C6 1.481(3) . ?
O3 C12 1.213(11) . ?
O3A C12 1.195(13) . ?
O4 C12 1.329(3) . ?
O4 C13 1.461(3) . ?
C1 C2 1.538(3) . ?
C2 C3 1.525(3) . ?
C2 C9 1.547(3) . ?
C2 H2 0.9900 . ?
C3 C4 1.385(3) . ?
C3 C8 1.399(3) . ?
C4 C5 1.392(3) . ?
C4 H4 0.9400 . ?
C5 C6 1.363(3) . ?
C5 H5 0.9400 . ?
C6 C7 1.377(3) . ?
C7 C8 1.379(3) . ?
C7 H7 0.9400 . ?
C8 H8 0.9400 . ?
C9 C10 1.487(3) . ?
C9 H9A 0.9800 . ?
C9 H9B 0.9800 . ?
C10 C11 1.307(3) . ?
C10 H10A 0.9400 . ?
C11 C12 1.473(3) . ?
C11 H11A 0.9400 . ?
C13 C14 1.465(4) . ?
C13 H13A 0.9800 . ?
C13 H13B 0.9800 . ?
C14 H14A 0.9700 . ?
C14 H14B 0.9700 . ?
C14 H14C 0.9700 . ?
C15 C16 1.389(3) . ?
C15 C20 1.392(3) . ?
C16 C17 1.398(3) . ?
C16 H16 0.9400 . ?
C17 C18 1.375(4) . ?
C17 H17 0.9400 . ?
C18 C19 1.361(4) . ?
C18 H18 0.9400 . ?
C19 C20 1.402(3) . ?
C19 H19 0.9400 . ?
C20 H20 0.9400 . ?
C21 C22 1.383(3) . ?
C21 C26 1.384(3) . ?
C22 C23 1.397(3) . ?
C22 H22 0.9400 . ?
C23 C24 1.385(4) . ?
C23 H23 0.9400 . ?
C24 C25 1.363(4) . ?
C24 H24 0.9400 . ?
C25 C26 1.380(3) . ?
C25 H25 0.9400 . ?
C26 H26 0.9400 . ?
S3 O14 1.4270(19) . ?
S3 O13 1.4360(17) . ?
S3 C41 1.760(2) . ?
S3 C27 1.8573(19) . ?
S4 O15 1.4310(18) . ?
S4 O16 1.4350(19) . ?
S4 C47 1.755(2) . ?
S4 C27 1.912(2) . ?
F2 C27 1.362(2) . ?
N2 O10 1.213(3) . ?
N2 O9 1.237(3) . ?
N2 C32 1.469(3) . ?
O11 C38 1.196(3) . ?
O12 C38 1.340(3) . ?
O12 C39 1.4729(18) . ?
C27 C28 1.546(3) . ?
C28 C29 1.513(3) . ?
C28 C35 1.567(3) . ?
C28 H28 0.9900 . ?
C29 C30 1.393(3) . ?
C29 C34 1.398(3) . ?
C30 C31 1.387(3) . ?
C30 H30 0.9400 . ?
C31 C32 1.383(3) . ?
C31 H31 0.9400 . ?
C32 C33 1.377(3) . ?
C33 C34 1.387(3) . ?
C33 H33 0.9400 . ?
C34 H34 0.9400 . ?
C35 C36 1.502(3) . ?
C35 H35A 0.9800 . ?
C35 H35B 0.9800 . ?
C36 C37 1.312(3) . ?
C36 H36 0.9400 . ?
C37 C38 1.474(3) . ?
C37 H37 0.9400 . ?
C39 C40 1.4679 . ?
C39 C40A 1.4681 . ?
C39 H39A 0.9600 . ?
C39 H39B 0.9600 . ?
C39 H39C 0.9600 . ?
C39 H39D 0.9600 . ?
C40 H40A 0.9600 . ?
C40 H40B 0.9600 . ?
C40 H40C 0.9600 . ?
C40A H40D 0.9600 . ?
C40A H40E 0.9600 . ?
C40A H40F 0.9600 . ?
C41 C46 1.388(3) . ?
C41 C42 1.390(3) . ?
C42 C43 1.371(4) . ?
C42 H42 0.9400 . ?
C43 C44 1.376(4) . ?
C43 H43 0.9400 . ?
C44 C45 1.378(4) . ?
C44 H44 0.9400 . ?
C45 C46 1.379(3) . ?
C45 H45 0.9400 . ?
C46 H46 0.9400 . ?
C47 C48 1.381(3) . ?
C47 C52 1.398(3) . ?
C48 C49 1.394(3) . ?
C48 H48 0.9400 . ?
C49 C50 1.383(4) . ?
C49 H49 0.9400 . ?
C50 C51 1.373(4) . ?
C50 H50 0.9400 . ?
C51 C52 1.388(3) . ?
C51 H51 0.9400 . ?
C52 H52 0.9400 . ?

loop_
_geom_hbond_atom_site_label_D
_geom_hbond_atom_site_label_H
_geom_hbond_atom_site_label_A
_geom_hbond_distance_DH
_geom_hbond_distance_HA
_geom_hbond_distance_DA
_geom_hbond_angle_DHA
_geom_hbond_site_symmetry_A
C8 H8 F1 0.94 2.54 3.005(2) 110.6 .
C9 H9A O5 0.98 2.58 3.039(2) 109.0 .
C9 H9A O6 0.98 2.52 3.164(3) 123.4 .
C17 H17 O13 0.94 2.54 3.375(3) 147.6 1_656
C20 H20 O5 0.94 2.57 2.911(3) 101.7 .
C26 H26 O7 0.94 2.47 2.874(3) 106.0 .
C28 H28 O15 0.99 2.46 2.925(2) 108.4 .
C35 H35A O16 0.98 2.30 3.072(3) 134.7 .
C36 H36 O11 0.94 2.48 2.815(3) 100.8 .
C36 H36 O10 0.94 2.44 3.357(3) 163.9 2_646
C37 H37 O6 0.94 2.42 3.356(3) 172.0 .
C39 H39B O11 0.96 2.3001(18) 2.662(2) 101.42(8) .
C43 H43 O16 0.94 2.58 3.371(3) 141.9 2_655
C45 H45 O11 0.94 2.45 3.221(3) 139.3 2_656
C46 H46 F1 0.94 2.44 3.249(2) 143.8 1_455
C46 H46 O14 0.94 2.52 2.903(3) 104.4 .
C48 H48 O15 0.94 2.55 2.913(3) 103.5 .
C52 H52 O3 0.94 2.30 3.204(12) 161.1 .

loop_
_geom_torsion_atom_site_label_1
_geom_torsion_atom_site_label_2
_geom_torsion_atom_site_label_3
_geom_torsion_atom_site_label_4
_geom_torsion
_geom_torsion_site_symmetry_1
_geom_torsion_site_symmetry_2
_geom_torsion_site_symmetry_3
_geom_torsion_site_symmetry_4
_geom_torsion_publ_flag
O8 S2 C1 F1 44.70(14) . . . . ?
O7 S2 C1 F1 172.46(12) . . . . ?
C21 S2 C1 F1 -70.19(14) . . . . ?
O8 S2 C1 C2 168.75(15) . . . . ?
O7 S2 C1 C2 -63.49(16) . . . . ?
C21 S2 C1 C2 53.86(17) . . . . ?
O8 S2 C1 S1 -67.98(12) . . . . ?
O7 S2 C1 S1 59.78(12) . . . . ?
C21 S2 C1 S1 177.13(9) . . . . ?
O5 S1 C1 F1 30.50(13) . . . . ?
O6 S1 C1 F1 157.40(12) . . . . ?
C15 S1 C1 F1 -85.31(13) . . . . ?
O5 S1 C1 C2 -88.18(14) . . . . ?
O6 S1 C1 C2 38.72(15) . . . . ?
C15 S1 C1 C2 156.01(13) . . . . ?
O5 S1 C1 S2 143.36(10) . . . . ?
O6 S1 C1 S2 -89.73(11) . . . . ?
C15 S1 C1 S2 27.55(12) . . . . ?
F1 C1 C2 C3 60.6(2) . . . . ?
S2 C1 C2 C3 -60.84(19) . . . . ?
S1 C1 C2 C3 175.77(12) . . . . ?
F1 C1 C2 C9 -62.4(2) . . . . ?
S2 C1 C2 C9 176.18(14) . . . . ?
S1 C1 C2 C9 52.79(18) . . . . ?
C1 C2 C3 C4 115.91(19) . . . . ?
C9 C2 C3 C4 -119.66(19) . . . . ?
C1 C2 C3 C8 -68.9(2) . . . . ?
C9 C2 C3 C8 55.5(2) . . . . ?
C8 C3 C4 C5 0.5(3) . . . . ?
C2 C3 C4 C5 175.81(18) . . . . ?
C3 C4 C5 C6 -0.1(3) . . . . ?
C4 C5 C6 C7 0.1(3) . . . . ?
C4 C5 C6 N1 179.14(18) . . . . ?
O2 N1 C6 C5 -6.4(3) . . . . ?
O1 N1 C6 C5 172.3(2) . . . . ?
O2 N1 C6 C7 172.7(2) . . . . ?
O1 N1 C6 C7 -8.6(3) . . . . ?
C5 C6 C7 C8 -0.7(3) . . . . ?
N1 C6 C7 C8 -179.72(17) . . . . ?
C6 C7 C8 C3 1.2(3) . . . . ?
C4 C3 C8 C7 -1.1(3) . . . . ?
C2 C3 C8 C7 -176.32(18) . . . . ?
C3 C2 C9 C10 46.0(2) . . . . ?
C1 C2 C9 C10 172.11(17) . . . . ?
C2 C9 C10 C11 -129.7(2) . . . . ?
C9 C10 C11 C12 -172.3(2) . . . . ?
C13 O4 C12 O3A 22.4(8) . . . . ?
C13 O4 C12 O3 -6.5(7) . . . . ?
C13 O4 C12 C11 -173.4(2) . . . . ?
C10 C11 C12 O3A -20.8(8) . . . . ?
C10 C11 C12 O3 8.5(8) . . . . ?
C10 C11 C12 O4 174.5(2) . . . . ?
C12 O4 C13 C14 -82.1(3) . . . . ?
O5 S1 C15 C16 154.93(16) . . . . ?
O6 S1 C15 C16 23.19(18) . . . . ?
C1 S1 C15 C16 -92.66(17) . . . . ?
O5 S1 C15 C20 -22.71(19) . . . . ?
O6 S1 C15 C20 -154.45(16) . . . . ?
C1 S1 C15 C20 89.70(17) . . . . ?
C20 C15 C16 C17 -0.8(3) . . . . ?
S1 C15 C16 C17 -178.39(17) . . . . ?
C15 C16 C17 C18 0.6(3) . . . . ?
C16 C17 C18 C19 0.0(4) . . . . ?
C17 C18 C19 C20 -0.3(4) . . . . ?
C16 C15 C20 C19 0.6(3) . . . . ?
S1 C15 C20 C19 178.13(17) . . . . ?
C18 C19 C20 C15 0.0(4) . . . . ?
O8 S2 C21 C22 -52.7(2) . . . . ?
O7 S2 C21 C22 175.10(17) . . . . ?
C1 S2 C21 C22 61.08(19) . . . . ?
O8 S2 C21 C26 121.10(18) . . . . ?
O7 S2 C21 C26 -11.1(2) . . . . ?
C1 S2 C21 C26 -125.14(17) . . . . ?
C26 C21 C22 C23 1.6(3) . . . . ?
S2 C21 C22 C23 175.05(18) . . . . ?
C21 C22 C23 C24 -2.1(4) . . . . ?
C22 C23 C24 C25 0.6(4) . . . . ?
C23 C24 C25 C26 1.6(4) . . . . ?
C24 C25 C26 C21 -2.1(4) . . . . ?
C22 C21 C26 C25 0.5(4) . . . . ?
S2 C21 C26 C25 -173.2(2) . . . . ?
O14 S3 C27 F2 -176.65(13) . . . . ?
O13 S3 C27 F2 54.22(16) . . . . ?
C41 S3 C27 F2 -59.07(14) . . . . ?
O14 S3 C27 C28 -51.10(17) . . . . ?
O13 S3 C27 C28 179.76(15) . . . . ?
C41 S3 C27 C28 66.47(15) . . . . ?
O14 S3 C27 S4 68.58(13) . . . . ?
O13 S3 C27 S4 -60.55(13) . . . . ?
C41 S3 C27 S4 -173.84(9) . . . . ?
O15 S4 C27 F2 163.75(13) . . . . ?
O16 S4 C27 F2 36.58(14) . . . . ?
C47 S4 C27 F2 -79.20(14) . . . . ?
O15 S4 C27 C28 42.94(15) . . . . ?
O16 S4 C27 C28 -84.24(14) . . . . ?
C47 S4 C27 C28 159.98(13) . . . . ?
O15 S4 C27 S3 -81.66(12) . . . . ?
O16 S4 C27 S3 151.17(11) . . . . ?
C47 S4 C27 S3 35.38(13) . . . . ?
F2 C27 C28 C29 70.3(2) . . . . ?
S3 C27 C28 C29 -51.9(2) . . . . ?
S4 C27 C28 C29 -172.71(13) . . . . ?
F2 C27 C28 C35 -52.9(2) . . . . ?
S3 C27 C28 C35 -175.18(14) . . . . ?
S4 C27 C28 C35 64.05(18) . . . . ?
C27 C28 C29 C30 -61.1(2) . . . . ?
C35 C28 C29 C30 64.3(2) . . . . ?
C27 C28 C29 C34 124.05(19) . . . . ?
C35 C28 C29 C34 -110.58(19) . . . . ?
C34 C29 C30 C31 -1.5(3) . . . . ?
C28 C29 C30 C31 -176.33(18) . . . . ?
C29 C30 C31 C32 1.3(3) . . . . ?
C30 C31 C32 C33 -0.8(3) . . . . ?
C30 C31 C32 N2 178.64(19) . . . . ?
O10 N2 C32 C33 8.2(3) . . . . ?
O9 N2 C32 C33 -173.5(2) . . . . ?
O10 N2 C32 C31 -171.3(2) . . . . ?
O9 N2 C32 C31 7.0(3) . . . . ?
C31 C32 C33 C34 0.5(3) . . . . ?
N2 C32 C33 C34 -178.98(18) . . . . ?
C32 C33 C34 C29 -0.7(3) . . . . ?
C30 C29 C34 C33 1.2(3) . . . . ?
C28 C29 C34 C33 176.17(18) . . . . ?
C29 C28 C35 C36 65.0(2) . . . . ?
C27 C28 C35 C36 -167.52(16) . . . . ?
C28 C35 C36 C37 -133.8(2) . . . . ?
C35 C36 C37 C38 -178.8(2) . . . . ?
C39 O12 C38 O11 -0.7(4) . . . . ?
C39 O12 C38 C37 178.53(19) . . . . ?
C36 C37 C38 O11 2.9(4) . . . . ?
C36 C37 C38 O12 -176.4(2) . . . . ?
C38 O12 C39 C40 -94.60(19) . . . . ?
C38 O12 C39 C40A -162.78(16) . . . . ?
O14 S3 C41 C46 3.81(18) . . . . ?
O13 S3 C41 C46 136.23(16) . . . . ?
C27 S3 C41 C46 -110.46(15) . . . . ?
O14 S3 C41 C42 -169.13(17) . . . . ?
O13 S3 C41 C42 -36.72(19) . . . . ?
C27 S3 C41 C42 76.59(18) . . . . ?
C46 C41 C42 C43 0.3(3) . . . . ?
S3 C41 C42 C43 172.97(18) . . . . ?
C41 C42 C43 C44 -0.1(4) . . . . ?
C42 C43 C44 C45 -0.1(4) . . . . ?
C43 C44 C45 C46 0.1(4) . . . . ?
C44 C45 C46 C41 0.0(3) . . . . ?
C42 C41 C46 C45 -0.3(3) . . . . ?
S3 C41 C46 C45 -173.03(16) . . . . ?
O15 S4 C47 C48 13.0(2) . . . . ?
O16 S4 C47 C48 145.30(18) . . . . ?
C27 S4 C47 C48 -101.73(18) . . . . ?
O15 S4 C47 C52 -165.94(17) . . . . ?
O16 S4 C47 C52 -33.6(2) . . . . ?
C27 S4 C47 C52 79.37(18) . . . . ?
C52 C47 C48 C49 -0.2(3) . . . . ?
S4 C47 C48 C49 -179.05(18) . . . . ?
C47 C48 C49 C50 -0.8(4) . . . . ?
C48 C49 C50 C51 0.9(4) . . . . ?
C49 C50 C51 C52 -0.1(4) . . . . ?
C50 C51 C52 C47 -0.8(3) . . . . ?
C48 C47 C52 C51 1.0(3) . . . . ?
S4 C47 C52 C51 179.84(17) . . . . ?
